data_7150449
loop_
_publ_author_name
'Miyabe, Hideto'
'Fujii, Kayoko'
'Naito, Takeaki'

_publ_section_title
;
 Radical addition to oxime ethers for asymmetric synthesis of \b-amino
 acid derivatives
;
_journal_issue 2
_journal_name_full 'Organic &amp;  Biomolecular Chemistry'
_journal_page_first 381
_journal_paper_doi 10.1039/b208823a
_journal_volume 1
_journal_year 2003
_chemical_formula_sum 'C27 H32 N2 O4 S'
_chemical_formula_weight 480.61
_chemical_name_systematic
; 
? 
;
_space_group_IT_number 4
_symmetry_cell_setting monoclinic
_symmetry_space_group_name_Hall 'P 2yb'
_symmetry_space_group_name_H-M 'P 1 21 1'
_atom_sites_solution_hydrogens geom
_atom_sites_solution_primary direct
_atom_sites_solution_secondary difmap
_audit_creation_method SHELXL-97
_cell_angle_alpha 90.00
_cell_angle_beta 109.214(8)
_cell_angle_gamma 90.00
_cell_formula_units_Z 2
_cell_length_a 11.1034(11)
_cell_length_b 11.9818(14)
_cell_length_c 9.9624(12)
_cell_measurement_reflns_used 25
_cell_measurement_temperature 293(2)
_cell_measurement_theta_max 30
_cell_measurement_theta_min 25
_cell_volume 1251.6(3)
_computing_cell_refinement 'Rigaku/MSC AFC5R software 1992'
_computing_data_collection 'Rigaku/MSC AFC5R software 1992'
_computing_data_reduction 'Rigaku/MSC AFC5R software 1992'
_computing_structure_refinement 'SHELXL-97 (Sheldrick, 1997)'
_computing_structure_solution 'SHELXS-97 (Sheldrick, 1990)'
_diffrn_ambient_temperature 293(2)
_diffrn_measured_fraction_theta_full 1.000
_diffrn_measured_fraction_theta_max 1.000
_diffrn_measurement_device_type 'Rigaku AFC5R diffractometer'
_diffrn_measurement_method ot
_diffrn_radiation_monochromator graphite
_diffrn_radiation_source 'nomal-focus rotating anode'
_diffrn_radiation_type MoK\a
_diffrn_radiation_wavelength 0.71069
_diffrn_reflns_av_R_equivalents 0.0131
_diffrn_reflns_av_sigmaI/netI 0.0174
_diffrn_reflns_limit_h_max 13
_diffrn_reflns_limit_h_min -14
_diffrn_reflns_limit_k_max 0
_diffrn_reflns_limit_k_min -15
_diffrn_reflns_limit_l_max 12
_diffrn_reflns_limit_l_min -3
_diffrn_reflns_number 3246
_diffrn_reflns_theta_full 27.50
_diffrn_reflns_theta_max 27.50
_diffrn_reflns_theta_min 1.94
_diffrn_standards_decay_% 0.0
_diffrn_standards_interval_count 150
_diffrn_standards_number 3
_exptl_absorpt_coefficient_mu 0.165
_exptl_absorpt_correction_type none
_exptl_crystal_colour colorless
_exptl_crystal_density_diffrn 1.275
_exptl_crystal_density_method 'not measured'
_exptl_crystal_description prism
_exptl_crystal_F_000 512
_exptl_crystal_size_max 0.4
_exptl_crystal_size_mid 0.3
_exptl_crystal_size_min 0.3
_refine_diff_density_max 0.181
_refine_diff_density_min -0.170
_refine_diff_density_rms 0.030
_refine_ls_abs_structure_details 'Flack H D (1983), Acta Cryst. A39, 876-881'
_refine_ls_abs_structure_Flack 0.07(7)
_refine_ls_extinction_coef 0.016(3)
_refine_ls_extinction_expression Fc^*^=kFc[1+0.001xFc^2^\l^3^/sin(2\q)]^-1/4^
_refine_ls_extinction_method SHELXL
_refine_ls_goodness_of_fit_ref 0.902
_refine_ls_matrix_type full
_refine_ls_number_parameters 308
_refine_ls_number_reflns 3012
_refine_ls_number_restraints 1
_refine_ls_restrained_S_all 0.902
_refine_ls_R_factor_all 0.0377
_refine_ls_R_factor_gt 0.0297
_refine_ls_shift/su_max 0.025
_refine_ls_shift/su_mean 0.001
_refine_ls_structure_factor_coef Fsqd
_refine_ls_weighting_details 'calc w=1/[\s^2^(Fo^2^)+(0.1000P)^2^+0.0000P] where P=(Fo^2^+2Fc^2^)/3'
_refine_ls_weighting_scheme calc
_refine_ls_wR_factor_gt 0.0971
_refine_ls_wR_factor_ref 0.1054
_reflns_number_gt 2708
_reflns_number_total 3012
_reflns_threshold_expression >2sigma(I)
_cod_data_source_file b208823a.txt
_cod_data_source_block sample1-98
_cod_depositor_comments
;
The following automatic conversions were performed:
'_symmetry_cell_setting' value 'MONOCLINIC' changed to 'monoclinic'
according to '/home/saulius/struct/CIF-dictionaries/cif_core.dic'
dictionary named 'cif_core.dic' version 2.4.1 from 2010-06-29.

Automatic conversion script
Id: cif_fix_enum 1527 2010-12-29 10:47:43Z saulius 
;
_cod_original_cell_volume 1251.6(2)
_cod_original_sg_symbol_H-M P21
_cod_database_code 7150449

loop_
_symmetry_equiv_pos_as_xyz
'x, y, z'
'-x, y+1/2, -z'

loop_
_atom_site_label
_atom_site_type_symbol
_atom_site_fract_x
_atom_site_fract_y
_atom_site_fract_z
_atom_site_U_iso_or_equiv
_atom_site_adp_type
_atom_site_occupancy
_atom_site_symmetry_multiplicity
_atom_site_calc_flag
_atom_site_refinement_flags
_atom_site_disorder_assembly
_atom_site_disorder_group
S1 S 0.12345(4) -0.65054(4) 0.09591(5) 0.03947(14) Uani 1 1 d . . .
O1 O 0.16284(18) -0.53867(16) 0.0844(2) 0.0575(4) Uani 1 1 d . . .
O2 O 0.20885(17) -0.7210(2) 0.2007(2) 0.0623(5) Uani 1 1 d . . .
O3 O 0.15440(15) -0.84169(16) -0.1910(2) 0.0547(4) Uani 1 1 d . . .
O4 O 0.5142(2) -0.6358(2) 0.1355(2) 0.0823(8) Uani 1 1 d . . .
N1 N 0.08508(14) -0.71602(15) -0.06398(18) 0.0363(4) Uani 1 1 d . . .
N2 N 0.51167(19) -0.7501(2) 0.1103(3) 0.0568(5) Uani 1 1 d . . .
C1 C -0.04256(16) -0.76858(17) -0.1044(2) 0.0348(4) Uani 1 1 d . . .
C2 C -0.1227(2) -0.7639(2) -0.2635(2) 0.0467(5) Uani 1 1 d . . .
C3 C -0.2454(2) -0.7048(2) -0.2605(2) 0.0495(5) Uani 1 1 d . . .
C4 C -0.3135(2) -0.7826(3) -0.1866(3) 0.0565(6) Uani 1 1 d . . .
C5 C -0.2310(2) -0.7742(2) -0.0277(3) 0.0495(5) Uani 1 1 d . . .
C6 C -0.12110(17) -0.69777(18) -0.0332(2) 0.0354(4) Uani 1 1 d . . .
C7 C -0.1913(2) -0.6116(2) -0.1502(2) 0.0435(4) Uani 1 1 d . . .
C8 C -0.1077(3) -0.5260(2) -0.1933(3) 0.0573(6) Uani 1 1 d . . .
C9 C -0.2928(3) -0.5448(3) -0.1106(4) 0.0678(8) Uani 1 1 d . . .
C10 C -0.03311(19) -0.6550(3) 0.1078(2) 0.0477(5) Uani 1 1 d . . .
C11 C 0.17769(18) -0.76066(19) -0.1134(2) 0.0403(4) Uani 1 1 d . . .
C12 C 0.30577(18) -0.6999(2) -0.0731(3) 0.0436(4) Uani 1 1 d . . .
C13 C 0.4110(2) -0.7762(2) 0.0106(3) 0.0584(6) Uani 1 1 d . . .
C14 C 0.6214(3) -0.6083(5) 0.2590(4) 0.1000(16) Uani 1 1 d . . .
C15 C 0.5805(2) -0.5343(3) 0.3556(3) 0.0539(6) Uani 1 1 d . . .
C16 C 0.6500(3) -0.4411(3) 0.4145(3) 0.0681(8) Uani 1 1 d . . .
C17 C 0.6162(5) -0.3751(4) 0.5063(4) 0.0889(11) Uani 1 1 d . . .
C18 C 0.5101(5) -0.3990(5) 0.5417(4) 0.0974(14) Uani 1 1 d . . .
C19 C 0.4365(4) -0.4922(5) 0.4824(4) 0.0888(12) Uani 1 1 d . . .
C20 C 0.4726(3) -0.5588(3) 0.3898(3) 0.0669(7) Uani 1 1 d . . .
C21 C 0.3304(2) -0.6628(3) -0.2115(3) 0.0527(6) Uani 1 1 d . . .
C22 C 0.2303(2) -0.5849(2) -0.3020(3) 0.0477(5) Uani 1 1 d . . .
C23 C 0.1326(3) -0.6242(3) -0.4194(3) 0.0642(7) Uani 1 1 d . . .
C24 C 0.0406(3) -0.5524(4) -0.5030(3) 0.0794(10) Uani 1 1 d . . .
C25 C 0.0462(4) -0.4397(4) -0.4718(4) 0.0794(10) Uani 1 1 d . . .
C26 C 0.1435(4) -0.4007(3) -0.3567(4) 0.0756(9) Uani 1 1 d . . .
C27 C 0.2338(3) -0.4710(3) -0.2726(3) 0.0600(6) Uani 1 1 d . . .
H1 H -0.0360 -0.8421 -0.0708 0.042 Uiso 1 1 d . . .
H2 H -0.1412 -0.8362 -0.3026 0.055 Uiso 1 1 d . . .
H3 H -0.0812 -0.7216 -0.3165 0.055 Uiso 1 1 d . . .
H4 H -0.2974 -0.6778 -0.3509 0.058 Uiso 1 1 d . . .
H5 H -0.3981 -0.7565 -0.2007 0.067 Uiso 1 1 d . . .
H6 H -0.3161 -0.8561 -0.2201 0.067 Uiso 1 1 d . . .
H7 H -0.2776 -0.7410 0.0264 0.060 Uiso 1 1 d . . .
H8 H -0.2005 -0.8448 0.0091 0.060 Uiso 1 1 d . . .
H9 H -0.1586 -0.4836 -0.2718 0.068 Uiso 1 1 d . . .
H10 H -0.0434 -0.5644 -0.2192 0.068 Uiso 1 1 d . . .
H11 H -0.0686 -0.4781 -0.1153 0.068 Uiso 1 1 d . . .
H12 H -0.3408 -0.5007 -0.1914 0.083 Uiso 1 1 d . . .
H13 H -0.3490 -0.5940 -0.0868 0.083 Uiso 1 1 d . . .
H14 H -0.2529 -0.4966 -0.0340 0.083 Uiso 1 1 d . . .
H15 H -0.0587 -0.5832 0.1260 0.056 Uiso 1 1 d . . .
H16 H -0.0355 -0.7051 0.1810 0.056 Uiso 1 1 d . . .
H17 H 0.3032 -0.6356 -0.0176 0.051 Uiso 1 1 d . . .
H18 H 0.4004 -0.8519 -0.0139 0.069 Uiso 1 1 d . . .
H19 H 0.6844 -0.5711 0.2290 0.117 Uiso 1 1 d . . .
H20 H 0.6578 -0.6751 0.3075 0.117 Uiso 1 1 d . . .
H21 H 0.7233 -0.4237 0.3909 0.078 Uiso 1 1 d . . .
H22 H 0.6653 -0.3120 0.5495 0.106 Uiso 1 1 d . . .
H23 H 0.4855 -0.3547 0.6065 0.114 Uiso 1 1 d . . .
H24 H 0.3628 -0.5094 0.5042 0.101 Uiso 1 1 d . . .
H25 H 0.4238 -0.6221 0.3508 0.079 Uiso 1 1 d . . .
H26 H 0.3331 -0.7280 -0.2644 0.062 Uiso 1 1 d . . .
H27 H 0.4111 -0.6265 -0.1846 0.062 Uiso 1 1 d . . .
H28 H 0.1298 -0.7008 -0.4423 0.076 Uiso 1 1 d . . .
H29 H -0.0265 -0.5802 -0.5821 0.095 Uiso 1 1 d . . .
H30 H -0.0150 -0.3907 -0.5291 0.094 Uiso 1 1 d . . .
H31 H 0.1463 -0.3232 -0.3353 0.088 Uiso 1 1 d . . .
H32 H 0.3003 -0.4425 -0.1937 0.071 Uiso 1 1 d . . .

loop_
_atom_site_aniso_label
_atom_site_aniso_U_11
_atom_site_aniso_U_22
_atom_site_aniso_U_33
_atom_site_aniso_U_23
_atom_site_aniso_U_13
_atom_site_aniso_U_12
S1 0.0338(2) 0.0425(2) 0.0386(2) -0.0032(2) 0.00725(16) -0.0036(2)
O1 0.0599(10) 0.0430(9) 0.0726(11) -0.0135(8) 0.0257(8) -0.0132(8)
O2 0.0513(9) 0.0760(14) 0.0463(9) 0.0088(9) -0.0022(7) 0.0037(9)
O3 0.0412(8) 0.0511(9) 0.0754(12) -0.0185(8) 0.0240(8) -0.0004(7)
O4 0.0606(11) 0.0855(17) 0.0733(12) -0.0297(13) -0.0155(9) 0.0214(12)
N1 0.0268(7) 0.0397(9) 0.0422(8) -0.0045(7) 0.0111(6) -0.0018(6)
N2 0.0371(9) 0.0677(14) 0.0662(13) 0.0097(11) 0.0176(9) 0.0094(9)
C1 0.0270(8) 0.0347(9) 0.0432(10) -0.0039(7) 0.0121(7) -0.0012(7)
C2 0.0362(9) 0.0599(14) 0.0423(10) -0.0166(10) 0.0107(8) -0.0025(9)
C3 0.0342(9) 0.0631(13) 0.0432(11) -0.0076(10) 0.0021(8) 0.0052(10)
C4 0.0321(10) 0.0647(15) 0.0703(15) -0.0168(13) 0.0138(10) -0.0063(10)
C5 0.0366(9) 0.0530(12) 0.0644(13) -0.0055(11) 0.0239(9) -0.0070(9)
C6 0.0303(8) 0.0390(9) 0.0381(9) -0.0042(8) 0.0129(7) -0.0008(7)
C7 0.0355(9) 0.0415(10) 0.0500(11) 0.0007(9) 0.0096(8) 0.0064(8)
C8 0.0645(15) 0.0430(12) 0.0603(15) 0.0133(11) 0.0150(12) 0.0045(11)
C9 0.0531(14) 0.0639(17) 0.085(2) -0.0078(15) 0.0213(13) 0.0232(13)
C10 0.0402(9) 0.0664(13) 0.0392(9) -0.0073(11) 0.0165(7) -0.0041(11)
C11 0.0323(9) 0.0416(10) 0.0487(11) -0.0006(8) 0.0155(8) 0.0022(8)
C12 0.0301(8) 0.0459(10) 0.0568(12) -0.0002(10) 0.0170(8) 0.0000(8)
C13 0.0321(10) 0.0498(12) 0.0902(19) 0.0094(13) 0.0160(11) 0.0043(9)
C14 0.0495(15) 0.143(4) 0.084(2) -0.045(3) -0.0093(14) 0.023(2)
C15 0.0422(10) 0.0638(15) 0.0466(11) 0.0013(11) 0.0024(9) 0.0010(11)
C16 0.0588(14) 0.0740(19) 0.0620(16) 0.0032(14) 0.0070(12) -0.0164(14)
C17 0.101(3) 0.079(2) 0.0681(19) -0.0197(18) 0.0021(18) -0.007(2)
C18 0.120(3) 0.114(3) 0.0534(18) -0.012(2) 0.023(2) 0.030(3)
C19 0.081(2) 0.126(4) 0.0699(19) 0.027(2) 0.0393(18) 0.017(2)
C20 0.0541(14) 0.0664(17) 0.0758(18) 0.0082(14) 0.0155(13) -0.0062(13)
C21 0.0416(10) 0.0595(14) 0.0661(13) 0.0007(12) 0.0301(10) 0.0007(11)
C22 0.0494(11) 0.0545(13) 0.0485(11) -0.0018(10) 0.0285(9) -0.0062(10)
C23 0.0717(17) 0.0654(18) 0.0565(14) -0.0094(12) 0.0225(13) -0.0113(13)
C24 0.077(2) 0.107(3) 0.0474(13) 0.0096(17) 0.0106(13) -0.006(2)
C25 0.085(2) 0.091(2) 0.0681(19) 0.0327(19) 0.0329(17) 0.018(2)
C26 0.093(2) 0.0549(16) 0.090(2) 0.0080(16) 0.046(2) 0.0049(17)
C27 0.0653(15) 0.0563(14) 0.0638(15) -0.0076(12) 0.0288(12) -0.0089(13)

loop_
_atom_type_symbol
_atom_type_description
_atom_type_scat_dispersion_real
_atom_type_scat_dispersion_imag
_atom_type_scat_source
C C 0.0033 0.0016 'International Tables Vol C Tables 4.2.6.8 and 6.1.1.4'
H H 0.0000 0.0000 'International Tables Vol C Tables 4.2.6.8 and 6.1.1.4'
O O 0.0106 0.0060 'International Tables Vol C Tables 4.2.6.8 and 6.1.1.4'
N N 0.0061 0.0033 'International Tables Vol C Tables 4.2.6.8 and 6.1.1.4'
S S 0.1246 0.1234 'International Tables Vol C Tables 4.2.6.8 and 6.1.1.4'

loop_
_geom_angle_atom_site_label_1
_geom_angle_atom_site_label_2
_geom_angle_atom_site_label_3
_geom_angle
_geom_angle_site_symmetry_1
_geom_angle_site_symmetry_3
_geom_angle_publ_flag
O1 S1 O2 117.75(12) . . ?
O1 S1 N1 110.33(10) . . ?
O2 S1 N1 108.23(11) . . ?
O1 S1 C10 111.43(14) . . ?
O2 S1 C10 111.13(13) . . ?
N1 S1 C10 95.70(9) . . ?
N2 O4 C14 110.0(3) . . ?
C11 N1 C1 119.69(16) . . ?
C11 N1 S1 121.65(14) . . ?
C1 N1 S1 111.94(12) . . ?
C13 N2 O4 110.2(2) . . ?
N1 C1 C2 116.13(16) . . ?
N1 C1 C6 106.01(15) . . ?
C2 C1 C6 103.30(15) . . ?
C1 C2 C3 102.16(16) . . ?
C4 C3 C7 103.66(19) . . ?
C4 C3 C2 108.0(2) . . ?
C7 C3 C2 101.91(16) . . ?
C3 C4 C5 103.40(18) . . ?
C6 C5 C4 102.20(19) . . ?
C10 C6 C5 116.46(18) . . ?
C10 C6 C1 108.82(16) . . ?
C5 C6 C1 105.27(17) . . ?
C10 C6 C7 118.7(2) . . ?
C5 C6 C7 102.29(17) . . ?
C1 C6 C7 103.80(16) . . ?
C9 C7 C8 106.7(2) . . ?
C9 C7 C3 114.4(2) . . ?
C8 C7 C3 114.4(2) . . ?
C9 C7 C6 112.4(2) . . ?
C8 C7 C6 116.80(18) . . ?
C3 C7 C6 92.00(17) . . ?
C6 C10 S1 107.15(13) . . ?
O3 C11 N1 120.50(19) . . ?
O3 C11 C12 122.16(18) . . ?
N1 C11 C12 117.25(19) . . ?
C13 C12 C11 110.0(2) . . ?
C13 C12 C21 109.50(19) . . ?
C11 C12 C21 108.84(19) . . ?
N2 C13 C12 127.5(3) . . ?
O4 C14 C15 110.3(2) . . ?
C16 C15 C20 118.5(3) . . ?
C16 C15 C14 120.9(3) . . ?
C20 C15 C14 120.6(3) . . ?
C17 C16 C15 121.5(3) . . ?
C16 C17 C18 120.5(4) . . ?
C17 C18 C19 119.5(4) . . ?
C20 C19 C18 119.3(4) . . ?
C19 C20 C15 120.7(3) . . ?
C22 C21 C12 113.43(17) . . ?
C23 C22 C27 117.9(3) . . ?
C23 C22 C21 120.9(3) . . ?
C27 C22 C21 121.2(3) . . ?
C24 C23 C22 120.9(3) . . ?
C25 C24 C23 120.1(3) . . ?
C26 C25 C24 119.0(3) . . ?
C27 C26 C25 121.3(3) . . ?
C26 C27 C22 120.7(3) . . ?

loop_
_geom_bond_atom_site_label_1
_geom_bond_atom_site_label_2
_geom_bond_distance
_geom_bond_site_symmetry_2
_geom_bond_publ_flag
S1 O1 1.4262(19) . ?
S1 O2 1.4313(19) . ?
S1 N1 1.6994(17) . ?
S1 C10 1.782(2) . ?
O3 C11 1.215(3) . ?
O4 N2 1.391(4) . ?
O4 C14 1.441(3) . ?
N1 C11 1.385(2) . ?
N1 C1 1.480(2) . ?
N2 C13 1.267(4) . ?
C1 C2 1.543(3) . ?
C1 C6 1.546(2) . ?
C2 C3 1.545(3) . ?
C3 C4 1.533(4) . ?
C3 C7 1.543(3) . ?
C4 C5 1.550(4) . ?
C5 C6 1.541(3) . ?
C6 C10 1.512(3) . ?
C6 C7 1.561(3) . ?
C7 C9 1.535(3) . ?
C7 C8 1.536(4) . ?
C11 C12 1.529(3) . ?
C12 C13 1.502(3) . ?
C12 C21 1.556(3) . ?
C14 C15 1.485(5) . ?
C15 C16 1.374(4) . ?
C15 C20 1.381(4) . ?
C16 C17 1.352(5) . ?
C17 C18 1.367(7) . ?
C18 C19 1.396(7) . ?
C19 C20 1.375(6) . ?
C21 C22 1.504(4) . ?
C22 C23 1.390(4) . ?
C22 C27 1.394(4) . ?
C23 C24 1.385(5) . ?
C24 C25 1.382(7) . ?
C25 C26 1.373(6) . ?
C26 C27 1.365(5) . ?

loop_
_cod_related_entry_id
_cod_related_entry_database
_cod_related_entry_code
1 ChemSpider 9256493
